data_1516771
loop_
_publ_author_name
'Busschaert, Nathalie'
'Elmes, Robert B. P.'
'Czech, Dawid D.'
'Wu, Xin'
'Kirby, Isabelle L.'
'Peck, Evan M.'
'Hendzel, Kevin D.'
'Shaw, Scott K.'
'Chan, Bun'
'Smith, Bradley D.'
'Jolliffe, Katrina A.'
'Gale, Philip A.'

_publ_section_title
;
 Thiosquaramides: pH switchable anion transporters
;
_journal_issue 9
_journal_name_full 'Chemical Science'
_journal_page_first 3617
_journal_paper_doi 10.1039/C4SC01629G
_journal_volume 5
_journal_year 2014
_chemical_formula_moiety 'C32 H44 N2 S2, 2(C2 H6 O S)'
_chemical_formula_sum 'C36 H56 N2 O2 S4'
_chemical_formula_weight 677.11
_space_group_crystal_system monoclinic
_space_group_IT_number 14
_space_group_name_Hall '-P 2ybc'
_space_group_name_H-M_alt 'P 1 21/c 1'
_atom_sites_solution_hydrogens geom
_atom_sites_solution_primary direct
_atom_sites_solution_secondary difmap
_audit_creation_method SHELXL-97
_cell_angle_alpha 90.00
_cell_angle_beta 115.355(4)
_cell_angle_gamma 90.00
_cell_formula_units_Z 4
_cell_length_a 18.2073(6)
_cell_length_b 11.9379(2)
_cell_length_c 19.5492(6)
_cell_measurement_reflns_used 12339
_cell_measurement_temperature 150(2)
_cell_measurement_theta_max 76.0020
_cell_measurement_theta_min 4.4260
_cell_volume 3839.8(2)
_computing_cell_refinement
;
CrysAlisPro, Agilent Technologies,
Version 1.171.37.31d (release 11-02-2014 CrysAlis171 .NET)
(compiled Feb 11 2014,18:09:27)
;
_computing_data_collection
;
CrysAlisPro, Agilent Technologies,
Version 1.171.37.31d (release 11-02-2014 CrysAlis171 .NET)
(compiled Feb 11 2014,18:09:27)
;
_computing_data_reduction
;
CrysAlisPro, Agilent Technologies,
Version 1.171.37.31d (release 11-02-2014 CrysAlis171 .NET)
(compiled Feb 11 2014,18:09:27)
;
_computing_structure_refinement 'SHELXL-97 (Sheldrick, 1997)'
_computing_structure_solution 'SHELXS-97 (Sheldrick, 1990)'
_diffrn_ambient_temperature 150(2)
_diffrn_detector_area_resol_mean 10.5861
_diffrn_measured_fraction_theta_full 0.992
_diffrn_measured_fraction_theta_max 0.992
_diffrn_measurement_device_type 'SuperNova, Dual, Cu at zero, Atlas'
_diffrn_measurement_method '\w scans'
_diffrn_radiation_monochromator mirror
_diffrn_radiation_type CuK\a
_diffrn_radiation_wavelength 1.54184
_diffrn_reflns_av_R_equivalents 0.0871
_diffrn_reflns_av_sigmaI/netI 0.0521
_diffrn_reflns_limit_h_max 22
_diffrn_reflns_limit_h_min -22
_diffrn_reflns_limit_k_max 15
_diffrn_reflns_limit_k_min -15
_diffrn_reflns_limit_l_max 24
_diffrn_reflns_limit_l_min -22
_diffrn_reflns_number 60156
_diffrn_reflns_theta_full 76.47
_diffrn_reflns_theta_max 76.47
_diffrn_reflns_theta_min 4.47
_diffrn_source 'sealed X-ray tube'
_exptl_absorpt_coefficient_mu 2.511
_exptl_absorpt_correction_T_max 1.00000
_exptl_absorpt_correction_T_min 0.62272
_exptl_absorpt_correction_type multi-scan
_exptl_absorpt_process_details
;
CrysAlisPro, Agilent Technologies,
Version 1.171.37.31d (release 11-02-2014 CrysAlis171 .NET)
(compiled Feb 11 2014,18:09:27)
Empirical absorption correction using spherical harmonics,
 implemented in SCALE3 ABSPACK scaling algorithm.
;
_exptl_crystal_colour orange
_exptl_crystal_density_diffrn 1.171
_exptl_crystal_density_method 'not measured'
_exptl_crystal_description prism
_exptl_crystal_F_000 1464
_exptl_crystal_size_max 0.21
_exptl_crystal_size_mid 0.12
_exptl_crystal_size_min 0.07
_refine_diff_density_max 0.661
_refine_diff_density_min -0.440
_refine_diff_density_rms 0.085
_refine_ls_extinction_method none
_refine_ls_goodness_of_fit_ref 1.110
_refine_ls_hydrogen_treatment mixed
_refine_ls_matrix_type full
_refine_ls_number_parameters 391
_refine_ls_number_reflns 8007
_refine_ls_number_restraints 5
_refine_ls_restrained_S_all 1.110
_refine_ls_R_factor_all 0.1040
_refine_ls_R_factor_gt 0.0742
_refine_ls_shift/su_max 0.005
_refine_ls_shift/su_mean 0.000
_refine_ls_structure_factor_coef Fsqd
_refine_ls_weighting_details 'calc w=1/[\s^2^(Fo^2^)+(0.0842P)^2^+11.9295P] where P=(Fo^2^+2Fc^2^)/3'
_refine_ls_weighting_scheme calc
_refine_ls_wR_factor_gt 0.2098
_refine_ls_wR_factor_ref 0.2305
_reflns_number_gt 6044
_reflns_number_total 8007
_reflns_threshold_expression >2sigma(I)
_cod_data_source_file c4sc01629g2.cif
_cod_data_source_block s1361
_cod_depositor_comments 'Adding full bibliography for 1516768--1516771.cif.'
_cod_database_code 1516771

loop_
_space_group_symop_id
_space_group_symop_operation_xyz
1 'x, y, z'
2 '-x, y+1/2, -z+1/2'
3 '-x, -y, -z'
4 'x, -y-1/2, z-1/2'

loop_
_atom_site_label
_atom_site_type_symbol
_atom_site_fract_x
_atom_site_fract_y
_atom_site_fract_z
_atom_site_U_iso_or_equiv
_atom_site_adp_type
_atom_site_occupancy
_atom_site_symmetry_multiplicity
_atom_site_calc_flag
_atom_site_refinement_flags
_atom_site_disorder_assembly
_atom_site_disorder_group
C18A C 0.9150(8) 0.8378(11) 0.5515(8) 0.0581(12) Uiso 0.488(7) 1 d P A 1
H18A H 0.9510 0.7979 0.5959 0.087 Uiso 0.488(7) 1 calc PR A 1
H18B H 0.8902 0.8987 0.5660 0.087 Uiso 0.488(7) 1 calc PR A 1
H18C H 0.9453 0.8668 0.5255 0.087 Uiso 0.488(7) 1 calc PR A 1
C19A C 0.8979(8) 0.6697(10) 0.4716(7) 0.0581(12) Uiso 0.488(7) 1 d P A 1
H19A H 0.8589 0.6179 0.4378 0.087 Uiso 0.488(7) 1 calc PR A 1
H19B H 0.9371 0.6296 0.5142 0.087 Uiso 0.488(7) 1 calc PR A 1
H19C H 0.9250 0.7074 0.4456 0.087 Uiso 0.488(7) 1 calc PR A 1
C20A C 0.7924(7) 0.8149(10) 0.4289(7) 0.0581(12) Uiso 0.488(7) 1 d P A 1
H20A H 0.7530 0.7604 0.3988 0.087 Uiso 0.488(7) 1 calc PR A 1
H20B H 0.8211 0.8428 0.4011 0.087 Uiso 0.488(7) 1 calc PR A 1
H20C H 0.7652 0.8758 0.4406 0.087 Uiso 0.488(7) 1 calc PR A 1
C18B C 0.9372(8) 0.8019(11) 0.5556(7) 0.0581(12) Uiso 0.512(7) 1 d P A 2
H18D H 0.9343 0.8415 0.5971 0.087 Uiso 0.512(7) 1 calc PR A 2
H18E H 0.9579 0.8509 0.5291 0.087 Uiso 0.512(7) 1 calc PR A 2
H18F H 0.9727 0.7385 0.5745 0.087 Uiso 0.512(7) 1 calc PR A 2
C19B C 0.8488(7) 0.7000(10) 0.4367(7) 0.0581(12) Uiso 0.512(7) 1 d P A 2
H19D H 0.8743 0.7431 0.4114 0.087 Uiso 0.512(7) 1 calc PR A 2
H19E H 0.7932 0.6857 0.4024 0.087 Uiso 0.512(7) 1 calc PR A 2
H19F H 0.8770 0.6301 0.4533 0.087 Uiso 0.512(7) 1 calc PR A 2
C20B C 0.8022(7) 0.8744(10) 0.4703(7) 0.0581(12) Uiso 0.512(7) 1 d P A 2
H20D H 0.8033 0.9178 0.5121 0.087 Uiso 0.512(7) 1 calc PR A 2
H20E H 0.7470 0.8571 0.4367 0.087 Uiso 0.512(7) 1 calc PR A 2
H20F H 0.8266 0.9167 0.4437 0.087 Uiso 0.512(7) 1 calc PR A 2
C32A C 0.1651(10) 0.6083(13) 0.5071(10) 0.0423(9) Uiso 0.50(4) 1 d P B 1
H32A H 0.1381 0.6010 0.5397 0.063 Uiso 0.50(4) 1 calc PR B 1
H32B H 0.2159 0.5689 0.5288 0.063 Uiso 0.50(4) 1 calc PR B 1
H32C H 0.1314 0.5773 0.4584 0.063 Uiso 0.50(4) 1 calc PR B 1
C30A C 0.1019(8) 0.7999(18) 0.4726(9) 0.0423(9) Uiso 0.50(4) 1 d P B 1
H30A H 0.1141 0.8769 0.4679 0.063 Uiso 0.50(4) 1 calc PR B 1
H30B H 0.0800 0.7937 0.5093 0.063 Uiso 0.50(4) 1 calc PR B 1
H30C H 0.0628 0.7728 0.4246 0.063 Uiso 0.50(4) 1 calc PR B 1
C31A C 0.2389(9) 0.7773(13) 0.5794(9) 0.0423(9) Uiso 0.50(4) 1 d P B 1
H31A H 0.2483 0.8556 0.5751 0.063 Uiso 0.50(4) 1 calc PR B 1
H31B H 0.2897 0.7378 0.5983 0.063 Uiso 0.50(4) 1 calc PR B 1
H31C H 0.2142 0.7675 0.6136 0.063 Uiso 0.50(4) 1 calc PR B 1
C32B C 0.1784(10) 0.6017(13) 0.5170(10) 0.0423(9) Uiso 0.50(4) 1 d PD B 2
H32D H 0.1511 0.5921 0.5490 0.063 Uiso 0.50(4) 1 calc PR B 2
H32E H 0.2331 0.5740 0.5424 0.063 Uiso 0.50(4) 1 calc PR B 2
H32F H 0.1500 0.5610 0.4707 0.063 Uiso 0.50(4) 1 calc PR B 2
C30B C 0.0921(8) 0.7684(18) 0.4611(9) 0.0423(9) Uiso 0.50(4) 1 d PD B 2
H30D H 0.0897 0.8430 0.4419 0.063 Uiso 0.50(4) 1 calc PR B 2
H30E H 0.0698 0.7680 0.4976 0.063 Uiso 0.50(4) 1 calc PR B 2
H30F H 0.0612 0.7188 0.4202 0.063 Uiso 0.50(4) 1 calc PR B 2
C31B C 0.2260(10) 0.7939(13) 0.5713(9) 0.0423(9) Uiso 0.50(4) 1 d PD B 2
H31D H 0.2257 0.8722 0.5601 0.063 Uiso 0.50(4) 1 calc PR B 2
H31E H 0.2811 0.7677 0.5954 0.063 Uiso 0.50(4) 1 calc PR B 2
H31F H 0.2003 0.7827 0.6046 0.063 Uiso 0.50(4) 1 calc PR B 2
S1 S 0.61173(6) 0.55337(9) 0.33755(6) 0.0369(3) Uani 1 1 d . . .
S2 S 0.57905(7) 0.58786(9) 0.94708(6) 0.0376(3) Uani 1 1 d . . .
S3 S 0.39037(7) 0.63594(10) 0.24957(6) 0.0403(3) Uani 1 1 d . . .
S4 S 0.53533(7) 0.76711(9) 0.15935(6) 0.0358(3) Uani 1 1 d . . .
O3 O 0.51882(18) 0.8614(2) 0.10209(16) 0.0358(6) Uani 1 1 d . . .
N1 N 0.60488(19) 0.6063(3) 0.51717(19) 0.0276(7) Uani 1 1 d D . .
N2 N 0.41957(19) 0.6626(3) 0.44859(19) 0.0282(7) Uani 1 1 d D . .
C2 C 0.5510(2) 0.6158(3) 0.4454(2) 0.0263(7) Uani 1 1 d . . .
O1 O 0.5632(2) 0.6333(3) 1.0108(2) 0.0480(8) Uani 1 1 d . . .
C3 C 0.4663(2) 0.6425(3) 0.4135(2) 0.0279(8) Uani 1 1 d . . .
C11 C 0.3401(2) 0.7093(3) 0.4212(2) 0.0268(8) Uani 1 1 d . . .
C16 C 0.2985(2) 0.6930(3) 0.4662(2) 0.0282(8) Uani 1 1 d . . .
H16 H 0.3208 0.6477 0.5089 0.034 Uiso 1 1 calc R . .
C12 C 0.3078(2) 0.7768(3) 0.3566(2) 0.0275(8) Uani 1 1 d . . .
H12 H 0.3355 0.7856 0.3266 0.033 Uiso 1 1 calc R . .
C4 C 0.4615(2) 0.6289(3) 0.3376(2) 0.0283(8) Uani 1 1 d . . .
C14 C 0.1927(2) 0.8127(3) 0.3830(2) 0.0304(8) Uani 1 1 d . . .
H14 H 0.1429 0.8477 0.3699 0.036 Uiso 1 1 calc R . .
C10 C 0.7365(2) 0.5696(3) 0.6176(2) 0.0296(8) Uani 1 1 d . . .
H10 H 0.7112 0.5284 0.6418 0.036 Uiso 1 1 calc R . .
C25 C 0.1975(2) 0.9102(3) 0.2694(2) 0.0308(8) Uani 1 1 d . . .
C28 C 0.2565(3) 0.9328(4) 0.2346(3) 0.0378(9) Uani 1 1 d . . .
H28A H 0.3052 0.9659 0.2719 0.057 Uiso 1 1 calc R . .
H28B H 0.2319 0.9831 0.1926 0.057 Uiso 1 1 calc R . .
H28C H 0.2696 0.8636 0.2174 0.057 Uiso 1 1 calc R . .
C6 C 0.7271(2) 0.6781(3) 0.5098(2) 0.0319(8) Uani 1 1 d . . .
H6 H 0.6954 0.7096 0.4627 0.038 Uiso 1 1 calc R . .
C1 C 0.5484(2) 0.5989(3) 0.3714(2) 0.0295(8) Uani 1 1 d . . .
C5 C 0.6909(2) 0.6157(3) 0.5466(2) 0.0284(8) Uani 1 1 d . . .
C13 C 0.2340(2) 0.8305(3) 0.3375(2) 0.0285(8) Uani 1 1 d . . .
C29 C 0.1804(2) 0.7294(4) 0.4987(2) 0.0346(9) Uani 1 1 d . . .
C26 C 0.1196(3) 0.8577(4) 0.2091(3) 0.0421(10) Uani 1 1 d . . .
H26A H 0.0821 0.8432 0.2307 0.063 Uiso 1 1 calc R . .
H26B H 0.1328 0.7887 0.1917 0.063 Uiso 1 1 calc R . .
H26C H 0.0953 0.9085 0.1673 0.063 Uiso 1 1 calc R . .
C15 C 0.2237(2) 0.7448(3) 0.4467(2) 0.0299(8) Uani 1 1 d . B .
C9 C 0.8205(2) 0.5853(3) 0.6524(2) 0.0335(9) Uani 1 1 d . . .
C7 C 0.8108(2) 0.6939(4) 0.5431(2) 0.0350(9) Uani 1 1 d . A .
C34 C 0.6161(3) 0.4483(4) 0.9735(3) 0.0496(12) Uani 1 1 d . . .
H34A H 0.6696 0.4509 1.0143 0.074 Uiso 1 1 calc R . .
H34B H 0.6183 0.4109 0.9309 0.074 Uiso 1 1 calc R . .
H34C H 0.5804 0.4082 0.9893 0.074 Uiso 1 1 calc R . .
C22 C 0.8239(3) 0.4787(5) 0.7665(3) 0.0476(12) Uani 1 1 d . . .
H22A H 0.7926 0.4193 0.7340 0.071 Uiso 1 1 calc R . .
H22B H 0.7880 0.5320 0.7731 0.071 Uiso 1 1 calc R . .
H22C H 0.8598 0.4483 0.8148 0.071 Uiso 1 1 calc R . .
C21 C 0.8741(3) 0.5371(4) 0.7306(2) 0.0388(10) Uani 1 1 d . . .
C27 C 0.1771(3) 1.0232(4) 0.2947(3) 0.0459(11) Uani 1 1 d . . .
H27A H 0.1397 1.0115 0.3168 0.069 Uiso 1 1 calc R . .
H27B H 0.1529 1.0719 0.2517 0.069 Uiso 1 1 calc R . .
H27C H 0.2260 1.0567 0.3315 0.069 Uiso 1 1 calc R . .
C8 C 0.8560(2) 0.6472(4) 0.6134(2) 0.0356(9) Uani 1 1 d . . .
H8 H 0.9120 0.6572 0.6357 0.043 Uiso 1 1 calc R . .
C37 C 0.4832(3) 0.5482(4) 0.8740(3) 0.0423(10) Uani 1 1 d . . .
H37A H 0.4524 0.6142 0.8511 0.063 Uiso 1 1 calc R . .
H37B H 0.4541 0.5039 0.8952 0.063 Uiso 1 1 calc R . .
H37C H 0.4916 0.5052 0.8365 0.063 Uiso 1 1 calc R . .
C23 C 0.9229(3) 0.6321(5) 0.7842(3) 0.0548(14) Uani 1 1 d . . .
H23A H 0.9547 0.6702 0.7629 0.082 Uiso 1 1 calc R . .
H23B H 0.9584 0.6011 0.8325 0.082 Uiso 1 1 calc R . .
H23C H 0.8862 0.6841 0.7906 0.082 Uiso 1 1 calc R . .
C24 C 0.9331(3) 0.4510(5) 0.7237(3) 0.0531(13) Uani 1 1 d . . .
H24A H 0.9652 0.4859 0.7016 0.080 Uiso 1 1 calc R . .
H24B H 0.9028 0.3901 0.6922 0.080 Uiso 1 1 calc R . .
H24C H 0.9681 0.4230 0.7731 0.080 Uiso 1 1 calc R . .
C36 C 0.6380(3) 0.7266(4) 0.1858(3) 0.0472(11) Uani 1 1 d . . .
H36A H 0.6417 0.6867 0.1448 0.071 Uiso 1 1 calc R . .
H36B H 0.6559 0.6790 0.2296 0.071 Uiso 1 1 calc R . .
H36C H 0.6717 0.7921 0.1974 0.071 Uiso 1 1 calc R . .
C33 C 0.5486(4) 0.8355(4) 0.2439(3) 0.0511(13) Uani 1 1 d . . .
H33A H 0.4972 0.8637 0.2391 0.077 Uiso 1 1 calc R . .
H33B H 0.5859 0.8967 0.2534 0.077 Uiso 1 1 calc R . .
H33C H 0.5698 0.7835 0.2853 0.077 Uiso 1 1 calc R . .
C17 C 0.8516(3) 0.7614(4) 0.5011(3) 0.0451(11) Uani 1 1 d . . .
H102 H 0.444(3) 0.657(4) 0.5010(11) 0.034(12) Uiso 1 1 d D . .
H101 H 0.588(3) 0.619(4) 0.554(2) 0.042(14) Uiso 1 1 d D . .

loop_
_atom_site_aniso_label
_atom_site_aniso_U_11
_atom_site_aniso_U_22
_atom_site_aniso_U_33
_atom_site_aniso_U_23
_atom_site_aniso_U_13
_atom_site_aniso_U_12
S1 0.0360(5) 0.0437(6) 0.0354(6) -0.0027(4) 0.0195(4) 0.0033(4)
S2 0.0409(6) 0.0330(5) 0.0399(6) 0.0032(4) 0.0183(5) -0.0013(4)
S3 0.0372(5) 0.0491(6) 0.0293(5) -0.0033(4) 0.0092(4) 0.0076(4)
S4 0.0452(6) 0.0328(5) 0.0345(6) -0.0034(4) 0.0220(5) -0.0039(4)
O3 0.0397(15) 0.0402(16) 0.0299(15) -0.0004(12) 0.0173(13) 0.0020(12)
N1 0.0281(16) 0.0303(16) 0.0275(17) 0.0005(13) 0.0148(13) 0.0006(12)
N2 0.0262(15) 0.0294(16) 0.0284(17) 0.0020(13) 0.0110(13) 0.0011(12)
C2 0.0292(18) 0.0231(17) 0.029(2) 0.0004(14) 0.0150(16) -0.0011(14)
O1 0.066(2) 0.0375(17) 0.0454(19) -0.0070(14) 0.0283(17) -0.0053(15)
C3 0.0271(18) 0.0225(17) 0.033(2) 0.0000(15) 0.0120(16) -0.0023(13)
C11 0.0251(17) 0.0277(18) 0.0277(19) -0.0022(15) 0.0111(15) -0.0003(14)
C16 0.0304(18) 0.0314(19) 0.0229(19) 0.0020(15) 0.0117(15) 0.0009(15)
C12 0.0301(18) 0.0287(18) 0.0255(19) -0.0012(15) 0.0135(15) -0.0029(14)
C4 0.0324(19) 0.0298(19) 0.0252(19) -0.0029(15) 0.0148(16) -0.0015(15)
C14 0.0268(18) 0.035(2) 0.029(2) 0.0010(16) 0.0114(16) 0.0016(15)
C10 0.0317(19) 0.0286(19) 0.030(2) -0.0008(15) 0.0145(16) -0.0009(15)
C25 0.034(2) 0.034(2) 0.026(2) 0.0066(16) 0.0145(16) 0.0050(16)
C28 0.036(2) 0.043(2) 0.034(2) 0.0106(18) 0.0152(18) 0.0015(17)
C6 0.033(2) 0.031(2) 0.032(2) 0.0048(16) 0.0137(17) 0.0021(15)
C1 0.0314(19) 0.0278(18) 0.030(2) -0.0013(15) 0.0136(16) -0.0012(15)
C5 0.0274(18) 0.0291(18) 0.028(2) -0.0032(15) 0.0107(15) 0.0000(14)
C13 0.0286(18) 0.0306(19) 0.027(2) -0.0005(15) 0.0122(15) -0.0011(14)
C29 0.033(2) 0.046(2) 0.029(2) 0.0068(18) 0.0174(17) 0.0045(17)
C26 0.034(2) 0.055(3) 0.033(2) 0.008(2) 0.0100(18) 0.0010(19)
C15 0.0269(18) 0.036(2) 0.028(2) 0.0000(16) 0.0126(16) -0.0003(15)
C9 0.033(2) 0.034(2) 0.029(2) 0.0014(16) 0.0089(17) 0.0007(16)
C7 0.032(2) 0.038(2) 0.036(2) 0.0017(17) 0.0154(18) -0.0039(16)
C34 0.054(3) 0.044(3) 0.047(3) 0.006(2) 0.017(2) 0.012(2)
C22 0.044(3) 0.061(3) 0.030(2) 0.012(2) 0.009(2) -0.008(2)
C21 0.034(2) 0.044(2) 0.031(2) 0.0025(18) 0.0062(18) -0.0058(18)
C27 0.058(3) 0.038(2) 0.046(3) 0.010(2) 0.026(2) 0.011(2)
C8 0.0254(18) 0.043(2) 0.035(2) 0.0008(18) 0.0095(17) -0.0042(16)
C37 0.043(2) 0.036(2) 0.047(3) 0.005(2) 0.019(2) 0.0020(18)
C23 0.060(3) 0.062(3) 0.030(2) -0.004(2) 0.007(2) -0.019(3)
C24 0.041(3) 0.058(3) 0.049(3) 0.015(2) 0.008(2) 0.007(2)
C36 0.054(3) 0.047(3) 0.046(3) 0.010(2) 0.026(2) 0.009(2)
C33 0.084(4) 0.039(2) 0.037(3) 0.002(2) 0.033(3) 0.011(2)
C17 0.038(2) 0.056(3) 0.042(3) 0.010(2) 0.018(2) -0.008(2)

loop_
_atom_type_symbol
_atom_type_description
_atom_type_scat_dispersion_real
_atom_type_scat_dispersion_imag
_atom_type_scat_source
C C 0.0181 0.0091 'International Tables Vol C Tables 4.2.6.8 and 6.1.1.4'
H H 0.0000 0.0000 'International Tables Vol C Tables 4.2.6.8 and 6.1.1.4'
N N 0.0311 0.0180 'International Tables Vol C Tables 4.2.6.8 and 6.1.1.4'
S S 0.3331 0.5567 'International Tables Vol C Tables 4.2.6.8 and 6.1.1.4'
O O 0.0492 0.0322 'International Tables Vol C Tables 4.2.6.8 and 6.1.1.4'

loop_
_geom_angle_atom_site_label_1
_geom_angle_atom_site_label_2
_geom_angle_atom_site_label_3
_geom_angle
O1 S2 C37 107.0(2)
O1 S2 C34 106.3(2)
C37 S2 C34 95.9(2)
O3 S4 C33 104.5(2)
O3 S4 C36 105.5(2)
C33 S4 C36 98.5(3)
C2 N1 C5 127.4(3)
C3 N2 C11 130.7(3)
N1 C2 C3 130.6(4)
N1 C2 C1 137.8(4)
C3 C2 C1 91.6(3)
N2 C3 C2 128.9(4)
N2 C3 C4 140.9(4)
C2 C3 C4 90.2(3)
C16 C11 C12 121.1(3)
C16 C11 N2 116.5(3)
C12 C11 N2 122.1(3)
C15 C16 C11 119.7(4)
C13 C12 C11 119.6(4)
C3 C4 C1 89.2(3)
C3 C4 S3 137.1(3)
C1 C4 S3 133.7(3)
C15 C14 C13 122.3(4)
C5 C10 C9 119.7(4)
C28 C25 C27 107.6(4)
C28 C25 C26 109.0(3)
C27 C25 C26 109.5(4)
C28 C25 C13 111.7(3)
C27 C25 C13 109.8(3)
C26 C25 C13 109.1(3)
C5 C6 C7 120.0(4)
C2 C1 C4 89.1(3)
C2 C1 S1 136.1(3)
C4 C1 S1 134.6(3)
C6 C5 C10 121.3(4)
C6 C5 N1 121.3(4)
C10 C5 N1 117.1(3)
C12 C13 C14 118.6(4)
C12 C13 C25 122.0(3)
C14 C13 C25 119.5(3)
C31B C29 C30B 109.8(7)
C31B C29 C32A 116.2(9)
C30B C29 C32A 98.1(8)
C31B C29 C32B 109.7(8)
C30B C29 C32B 106.5(7)
C32A C29 C32B 8.9(9)
C31B C29 C15 109.1(6)
C30B C29 C15 112.2(5)
C32A C29 C15 111.1(7)
C32B C29 C15 109.5(7)
C31B C29 C30A 95.2(7)
C30B C29 C30A 16.3(5)
C32A C29 C30A 112.0(7)
C32B C29 C30A 119.8(8)
C15 C29 C30A 112.4(5)
C31B C29 C31A 10.6(7)
C30B C29 C31A 119.4(7)
C32A C29 C31A 108.4(8)
C32B C29 C31A 101.2(8)
C15 C29 C31A 107.3(6)
C30A C29 C31A 105.3(7)
C14 C15 C16 118.6(4)
C14 C15 C29 122.3(3)
C16 C15 C29 119.0(4)
C10 C9 C8 118.0(4)
C10 C9 C21 122.2(4)
C8 C9 C21 119.8(4)
C8 C7 C6 118.5(4)
C8 C7 C17 121.4(4)
C6 C7 C17 120.1(4)
C9 C21 C24 109.6(4)
C9 C21 C22 112.1(4)
C24 C21 C22 108.2(4)
C9 C21 C23 109.7(4)
C24 C21 C23 109.4(4)
C22 C21 C23 107.8(4)
C7 C8 C9 122.5(4)
C19B C17 C18A 128.7(8)
C19B C17 C20A 69.7(7)
C18A C17 C20A 114.0(8)
C19B C17 C18B 114.3(7)
C18A C17 C18B 21.7(6)
C20A C17 C18B 128.4(8)
C19B C17 C7 110.7(6)
C18A C17 C7 112.7(6)
C20A C17 C7 113.9(6)
C18B C17 C7 111.7(6)
C19B C17 C20B 107.4(7)
C18A C17 C20B 83.2(7)
C20A C17 C20B 38.9(6)
C18B C17 C20B 103.6(7)
C7 C17 C20B 108.7(5)
C19B C17 C19A 34.8(6)
C18A C17 C19A 106.0(8)
C20A C17 C19A 103.0(7)
C18B C17 C19A 86.1(7)
C7 C17 C19A 106.0(6)
C20B C17 C19A 136.9(7)

loop_
_geom_bond_atom_site_label_1
_geom_bond_atom_site_label_2
_geom_bond_distance
C18A C17 1.471(14)
C19A C17 1.631(13)
C20A C17 1.503(13)
C18B C17 1.542(13)
C19B C17 1.440(12)
C20B C17 1.590(12)
C32A C29 1.494(16)
C30A C29 1.544(12)
C31A C29 1.585(15)
C32B C29 1.570(16)
C30B C29 1.526(11)
C31B C29 1.513(15)
S1 C1 1.649(4)
S2 O1 1.495(4)
S2 C37 1.781(5)
S2 C34 1.789(5)
S3 C4 1.655(4)
S4 O3 1.524(3)
S4 C33 1.766(5)
S4 C36 1.780(5)
N1 C2 1.328(5)
N1 C5 1.423(5)
N2 C3 1.323(5)
N2 C11 1.424(5)
C2 C3 1.430(5)
C2 C1 1.441(5)
C3 C4 1.458(6)
C11 C16 1.397(5)
C11 C12 1.397(5)
C16 C15 1.392(5)
C12 C13 1.388(5)
C4 C1 1.473(5)
C14 C15 1.388(6)
C14 C13 1.404(5)
C10 C5 1.390(6)
C10 C9 1.395(6)
C25 C28 1.521(6)
C25 C27 1.536(6)
C25 C26 1.536(6)
C25 C13 1.537(5)
C6 C5 1.384(6)
C6 C7 1.390(6)
C29 C15 1.542(5)
C9 C8 1.401(6)
C9 C21 1.532(6)
C7 C8 1.382(6)
C7 C17 1.548(6)
C22 C21 1.537(6)
C21 C24 1.532(7)
C21 C23 1.541(6)
